data_2212684
loop_
_publ_author_name
'Yathirajan, H. S.'
'Mayekar, Anil N.'
'Sarojini, B. K.'
'Narayana, B.'
'Bolte, Michael'

_publ_section_title
;2-(4-Methylbenzoyloxymethyl)-5-(5-methyl-2,4-dioxo-1,2,3,4-tetrahydropyrimidin-1-yl)tetrahydrofuran-3-yl
 4-methylbenzoate
;
_journal_coeditor_code SG2131
_journal_issue 3
_journal_name_full 'Acta Crystallographica Section E'
_journal_page_first o1395
_journal_page_last o1397
_journal_paper_doi 10.1107/S1600536807007246
_journal_volume 63
_journal_year 2007
_chemical_formula_iupac 'C26 H26 N2 O7'
_chemical_formula_moiety 'C26 H26 N2 O7'
_chemical_formula_sum 'C26 H26 N2 O7'
_chemical_formula_weight 478.49
_chemical_name_systematic
;
2-(4-Methylbenzoyloxymethyl)-5-(5-methyl-2,4-dioxo-1,2,3,4-
tetrahydropyrimidin-1-yl)tetrahydrofuran-3-yl 4-methylbenzoate
;
_space_group_IT_number 19
_symmetry_cell_setting orthorhombic
_symmetry_space_group_name_Hall 'P 2ac 2ab'
_symmetry_space_group_name_H-M 'P 21 21 21'
_atom_sites_solution_hydrogens geom
_atom_sites_solution_primary direct
_atom_sites_solution_secondary difmap
_audit_creation_method SHELXL97
_cell_angle_alpha 90.00
_cell_angle_beta 90.00
_cell_angle_gamma 90.00
_cell_formula_units_Z 4
_cell_length_a 6.4353(4)
_cell_length_b 10.6994(7)
_cell_length_c 34.373(2)
_cell_measurement_reflns_used 12526
_cell_measurement_temperature 173(2)
_cell_measurement_theta_max 27.2
_cell_measurement_theta_min 2.1
_cell_volume 2366.7(3)
_computing_cell_refinement X-AREA
_computing_data_collection 'X-AREA (Stoe & Cie, 2001)'
_computing_data_reduction X-AREA
_computing_molecular_graphics 'PLATON (Spek, 2003) and XP in SHELXTL-Plus (Sheldrick, 1991)'
_computing_publication_material SHELXL97
_computing_structure_refinement 'SHELXL97 (Sheldrick, 1997)'
_computing_structure_solution 'SIR2002 (Burla <i>et al.</i>,  2003)'
_diffrn_ambient_temperature 173(2)
_diffrn_measured_fraction_theta_full 0.988
_diffrn_measured_fraction_theta_max 0.986
_diffrn_measurement_device_type 'Stoe IPDS II two-circle'
_diffrn_measurement_method \w
_diffrn_radiation_monochromator graphite
_diffrn_radiation_source 'fine-focus sealed tube'
_diffrn_radiation_type MoK\a
_diffrn_radiation_wavelength 0.71073
_diffrn_reflns_av_R_equivalents 0.0590
_diffrn_reflns_av_sigmaI/netI 0.0325
_diffrn_reflns_limit_h_max 8
_diffrn_reflns_limit_h_min -7
_diffrn_reflns_limit_k_max 13
_diffrn_reflns_limit_k_min -12
_diffrn_reflns_limit_l_max 43
_diffrn_reflns_limit_l_min -30
_diffrn_reflns_number 14101
_diffrn_reflns_theta_full 25.00
_diffrn_reflns_theta_max 26.90
_diffrn_reflns_theta_min 1.99
_diffrn_standards_number 0
_exptl_absorpt_coefficient_mu 0.098
_exptl_absorpt_correction_type none
_exptl_crystal_colour colourless
_exptl_crystal_density_diffrn 1.343
_exptl_crystal_density_method 'not measured'
_exptl_crystal_description plate
_exptl_crystal_F_000 1008
_exptl_crystal_size_max 0.41
_exptl_crystal_size_mid 0.37
_exptl_crystal_size_min 0.21
_refine_diff_density_max 0.208
_refine_diff_density_min -0.233
_refine_ls_extinction_coef 0.045(4)
_refine_ls_extinction_expression Fc^*^=kFc[1+0.001xFc^2^\l^3^/sin(2\q)]^-1/4^
_refine_ls_extinction_method 'SHELXL97 (Sheldrick, 1997)'
_refine_ls_goodness_of_fit_ref 1.010
_refine_ls_hydrogen_treatment mixed
_refine_ls_matrix_type full
_refine_ls_number_parameters 324
_refine_ls_number_reflns 2915
_refine_ls_number_restraints 0
_refine_ls_restrained_S_all 1.010
_refine_ls_R_factor_all 0.0447
_refine_ls_R_factor_gt 0.0407
_refine_ls_shift/su_max 0.000
_refine_ls_shift/su_mean 0.000
_refine_ls_structure_factor_coef Fsqd
_refine_ls_weighting_details 'calc w = 1/[\s^2^(Fo^2^)+(0.0849P)^2^] where P=(Fo^2^+2Fc^2^)/3'
_refine_ls_weighting_scheme calc
_refine_ls_wR_factor_gt 0.1065
_refine_ls_wR_factor_ref 0.1091
_reflns_number_gt 2617
_reflns_number_total 2915
_reflns_threshold_expression I>2\s(I)
_cod_data_source_file sg2131.cif
_cod_data_source_block I
_cod_depositor_comments
;
The following automatic conversions were performed:
'_symmetry_cell_setting' value 'Orthorhombic' changed to 'orthorhombic'
according to '/home/saulius/struct/CIF-dictionaries/cif_core.dic'
dictionary named 'cif_core.dic' version 2.4.1 from 2010-06-29.

Automatic conversion script
Id: cif_fix_enum 1527 2010-12-29 10:47:43Z saulius 

The following automatic conversions were performed:

'_symmetry_cell_setting' value 'Orthorhombic' changed to
'orthorhombic' according to
/home/saulius/struct/CIF-dictionaries/cif_core.dic dictionary named
'cif_core.dic' version 2.4.1 from 2010-06-29.

Automatic conversion script
Id: cif_fix_values 1715 2011-07-08 13:25:40Z adriana 
;
_cod_database_code 2212684
_cod_database_fobs_code 2212684

loop_
_symmetry_equiv_pos_as_xyz
'x, y, z'
'-x+1/2, -y, z+1/2'
'-x, y+1/2, -z+1/2'
'x+1/2, -y+1/2, -z'

loop_
_atom_site_type_symbol
_atom_site_label
_atom_site_fract_x
_atom_site_fract_y
_atom_site_fract_z
_atom_site_U_iso_or_equiv
_atom_site_adp_type
_atom_site_calc_flag
_atom_site_refinement_flags
_atom_site_occupancy
O O1 0.2866(2) 0.72570(12) 0.42924(5) 0.0379(4) Uani d . 1
C C2 0.4437(3) 0.79795(17) 0.44813(6) 0.0338(4) Uani d . 1
H H2 0.4020 0.8141 0.4757 0.041 Uiso calc R 1
C C3 0.6392(3) 0.71751(19) 0.44741(6) 0.0365(5) Uani d . 1
H H3A 0.7177 0.7296 0.4229 0.044 Uiso calc R 1
H H3B 0.7309 0.7369 0.4697 0.044 Uiso calc R 1
C C4 0.5538(3) 0.58601(18) 0.45023(6) 0.0334(4) Uani d . 1
H H4 0.6463 0.5246 0.4368 0.040 Uiso calc R 1
C C5 0.3394(3) 0.59396(17) 0.43041(6) 0.0337(4) Uani d . 1
H H5 0.2353 0.5494 0.4470 0.040 Uiso calc R 1
C C6 0.3315(4) 0.54036(19) 0.39000(7) 0.0405(5) Uani d . 1
H H6A 0.3539 0.4489 0.3908 0.049 Uiso calc R 1
H H6B 0.1941 0.5567 0.3781 0.049 Uiso calc R 1
N N11 0.4631(3) 0.91655(13) 0.42741(5) 0.0324(4) Uani d . 1
C C12 0.4756(3) 1.02564(16) 0.44913(6) 0.0318(4) Uani d . 1
O O12 0.4816(3) 1.02562(12) 0.48461(4) 0.0375(3) Uani d . 1
N N13 0.4792(3) 1.13292(14) 0.42732(5) 0.0324(4) Uani d . 1
H H13 0.485(5) 1.203(3) 0.4407(9) 0.059(8) Uiso d . 1
C C14 0.4795(3) 1.14334(17) 0.38715(6) 0.0323(4) Uani d . 1
O O14 0.4801(3) 1.24594(12) 0.37144(4) 0.0385(3) Uani d . 1
C C15 0.4799(3) 1.02411(17) 0.36630(6) 0.0330(4) Uani d . 1
C C16 0.4717(3) 0.91799(16) 0.38728(6) 0.0330(4) Uani d . 1
H H16 0.4718 0.8404 0.3738 0.040 Uiso calc R 1
C C17 0.4894(4) 1.02642(19) 0.32287(6) 0.0441(5) Uani d . 1
H H17A 0.4920 0.9406 0.3129 0.066 Uiso calc R 1
H H17B 0.6155 1.0703 0.3145 0.066 Uiso calc R 1
H H17C 0.3670 1.0699 0.3126 0.066 Uiso calc R 1
O O41 0.5281(3) 0.55505(11) 0.49105(4) 0.0338(3) Uani d . 1
C C41 0.4922(4) 0.43202(15) 0.49730(6) 0.0323(4) Uani d . 1
O O42 0.4735(3) 0.35950(12) 0.47044(4) 0.0418(4) Uani d . 1
C C42 0.4825(3) 0.39654(16) 0.53873(6) 0.0316(4) Uani d . 1
C C43 0.4731(3) 0.26856(18) 0.54713(6) 0.0350(4) Uani d . 1
H H43 0.4696 0.2089 0.5267 0.042 Uiso calc R 1
C C44 0.4689(4) 0.22979(19) 0.58560(7) 0.0391(5) Uani d . 1
H H44 0.4621 0.1430 0.5912 0.047 Uiso calc R 1
C C45 0.4743(4) 0.3149(2) 0.61605(6) 0.0411(5) Uani d . 1
C C46 0.4801(4) 0.4426(2) 0.60720(6) 0.0396(5) Uani d . 1
H H46 0.4803 0.5021 0.6277 0.048 Uiso calc R 1
C C47 0.4855(3) 0.48373(18) 0.56875(6) 0.0341(4) Uani d . 1
H H47 0.4913 0.5706 0.5631 0.041 Uiso calc R 1
C C48 0.4740(4) 0.2689(3) 0.65764(7) 0.0534(6) Uani d . 1
H H48A 0.4798 0.3405 0.6754 0.080 Uiso calc R 1
H H48B 0.5953 0.2153 0.6620 0.080 Uiso calc R 1
H H48C 0.3468 0.2210 0.6625 0.080 Uiso calc R 1
O O61 0.4941(3) 0.60000(13) 0.36749(4) 0.0423(4) Uani d . 1
C C61 0.4721(4) 0.59410(19) 0.32834(7) 0.0439(5) Uani d . 1
O O62 0.3329(4) 0.53781(18) 0.31272(6) 0.0623(5) Uani d . 1
C C62 0.6303(4) 0.6715(2) 0.30782(7) 0.0420(5) Uani d . 1
C C63 0.8134(4) 0.7112(2) 0.32561(7) 0.0478(6) Uani d . 1
H H63 0.8451 0.6850 0.3513 0.057 Uiso calc R 1
C C64 0.9498(4) 0.7893(2) 0.30558(7) 0.0501(6) Uani d . 1
H H64 1.0750 0.8151 0.3178 0.060 Uiso calc R 1
C C65 0.9068(4) 0.8303(2) 0.26801(7) 0.0475(6) Uani d . 1
C C66 0.7242(5) 0.7886(2) 0.25040(7) 0.0488(6) Uani d . 1
H H66 0.6920 0.8152 0.2247 0.059 Uiso calc R 1
C C67 0.5884(5) 0.7088(2) 0.26970(7) 0.0464(6) Uani d . 1
H H67 0.4668 0.6797 0.2569 0.056 Uiso calc R 1
C C68 1.0496(5) 0.9194(3) 0.24730(8) 0.0595(7) Uani d . 1
H H68A 1.0845 0.9890 0.2647 0.089 Uiso calc R 1
H H68B 0.9804 0.9518 0.2240 0.089 Uiso calc R 1
H H68C 1.1771 0.8755 0.2398 0.089 Uiso calc R 1

loop_
_atom_site_aniso_label
_atom_site_aniso_U_11
_atom_site_aniso_U_22
_atom_site_aniso_U_33
_atom_site_aniso_U_12
_atom_site_aniso_U_13
_atom_site_aniso_U_23
O1 0.0371(7) 0.0243(6) 0.0522(9) -0.0014(6) -0.0065(7) 0.0002(6)
C2 0.0402(11) 0.0256(8) 0.0356(10) -0.0041(8) 0.0007(9) 0.0005(7)
C3 0.0379(11) 0.0339(9) 0.0376(11) -0.0041(9) -0.0050(9) 0.0040(8)
C4 0.0388(11) 0.0292(8) 0.0321(10) 0.0001(8) -0.0018(8) 0.0025(8)
C5 0.0399(11) 0.0231(8) 0.0381(11) -0.0025(8) -0.0034(9) 0.0017(7)
C6 0.0501(13) 0.0304(9) 0.0411(11) -0.0072(9) -0.0053(9) -0.0003(8)
N11 0.0415(9) 0.0229(6) 0.0329(8) -0.0019(7) 0.0032(8) -0.0024(6)
C12 0.0325(10) 0.0251(7) 0.0380(10) -0.0012(8) 0.0013(8) -0.0043(7)
O12 0.0476(9) 0.0320(6) 0.0328(7) -0.0022(7) 0.0015(7) -0.0041(5)
N13 0.0379(9) 0.0223(6) 0.0371(9) -0.0006(7) 0.0003(8) -0.0025(6)
C14 0.0314(9) 0.0278(8) 0.0377(10) 0.0013(8) 0.0017(8) -0.0003(7)
O14 0.0434(8) 0.0275(6) 0.0445(8) 0.0013(6) 0.0010(7) 0.0052(5)
C15 0.0374(10) 0.0287(8) 0.0329(10) 0.0012(9) -0.0016(8) -0.0004(7)
C16 0.0394(10) 0.0266(8) 0.0330(9) 0.0006(8) 0.0010(9) -0.0044(7)
C17 0.0580(14) 0.0386(9) 0.0357(11) 0.0014(11) -0.0013(10) 0.0004(8)
O41 0.0453(8) 0.0237(5) 0.0324(7) -0.0011(6) -0.0026(6) 0.0022(5)
C41 0.0370(11) 0.0253(8) 0.0345(10) 0.0010(8) -0.0017(8) -0.0009(7)
O42 0.0623(10) 0.0272(6) 0.0358(7) -0.0003(7) -0.0025(8) -0.0042(6)
C42 0.0330(10) 0.0279(8) 0.0340(10) 0.0008(8) -0.0019(8) -0.0002(7)
C43 0.0361(10) 0.0302(8) 0.0388(11) 0.0007(9) -0.0007(9) 0.0024(8)
C44 0.0381(11) 0.0356(9) 0.0436(11) 0.0004(9) -0.0015(9) 0.0093(8)
C45 0.0318(10) 0.0536(12) 0.0379(11) 0.0004(10) -0.0009(9) 0.0071(9)
C46 0.0338(10) 0.0487(11) 0.0365(10) 0.0022(10) -0.0012(9) -0.0046(9)
C47 0.0321(10) 0.0337(8) 0.0366(10) 0.0003(9) -0.0017(8) -0.0042(8)
C48 0.0473(13) 0.0742(16) 0.0386(11) 0.0026(14) -0.0004(11) 0.0130(11)
O61 0.0536(10) 0.0383(7) 0.0349(8) -0.0047(7) -0.0041(7) -0.0013(6)
C61 0.0577(14) 0.0365(9) 0.0376(11) 0.0042(11) -0.0050(11) -0.0056(9)
O62 0.0781(14) 0.0653(11) 0.0436(9) -0.0210(11) -0.0105(9) -0.0062(9)
C62 0.0522(13) 0.0385(10) 0.0353(11) 0.0063(10) 0.0004(10) -0.0051(9)
C63 0.0522(14) 0.0525(12) 0.0386(11) 0.0097(12) -0.0018(11) -0.0013(10)
C64 0.0494(14) 0.0585(13) 0.0423(12) 0.0054(12) -0.0010(11) -0.0044(11)
C65 0.0551(14) 0.0471(12) 0.0403(12) 0.0058(11) 0.0051(11) -0.0067(10)
C66 0.0631(16) 0.0478(12) 0.0355(11) 0.0062(12) 0.0024(11) -0.0030(10)
C67 0.0591(15) 0.0458(11) 0.0342(11) 0.0031(11) -0.0044(10) -0.0084(9)
C68 0.0648(18) 0.0643(15) 0.0492(14) -0.0074(14) 0.0025(13) 0.0017(12)

loop_
_atom_type_symbol
_atom_type_description
_atom_type_scat_dispersion_real
_atom_type_scat_dispersion_imag
_atom_type_scat_source
C C 0.0033 0.0016 'International Tables Vol C Tables 4.2.6.8 and 6.1.1.4'
H H 0.0000 0.0000 'International Tables Vol C Tables 4.2.6.8 and 6.1.1.4'
N N 0.0061 0.0033 'International Tables Vol C Tables 4.2.6.8 and 6.1.1.4'
O O 0.0106 0.0060 'International Tables Vol C Tables 4.2.6.8 and 6.1.1.4'

loop_
_geom_angle_atom_site_label_1
_geom_angle_atom_site_label_2
_geom_angle_atom_site_label_3
_geom_angle
C2 O1 C5 110.34(15)
O1 C2 N11 108.01(17)
O1 C2 C3 105.73(15)
N11 C2 C3 114.32(17)
O1 C2 H2 109.5
N11 C2 H2 109.5
C3 C2 H2 109.5
C4 C3 C2 102.95(17)
C4 C3 H3A 111.2
C2 C3 H3A 111.2
C4 C3 H3B 111.2
C2 C3 H3B 111.2
H3A C3 H3B 109.1
O41 C4 C3 108.38(16)
O41 C4 C5 109.74(17)
C3 C4 C5 104.22(16)
O41 C4 H4 111.4
C3 C4 H4 111.4
C5 C4 H4 111.4
O1 C5 C6 109.70(17)
O1 C5 C4 105.99(15)
C6 C5 C4 114.68(18)
O1 C5 H5 108.8
C6 C5 H5 108.8
C4 C5 H5 108.8
O61 C6 C5 107.51(16)
O61 C6 H6A 110.2
C5 C6 H6A 110.2
O61 C6 H6B 110.2
C5 C6 H6B 110.2
H6A C6 H6B 108.5
C16 N11 C12 121.71(15)
C16 N11 C2 120.02(15)
C12 N11 C2 118.26(16)
O12 C12 N13 123.10(17)
O12 C12 N11 122.63(17)
N13 C12 N11 114.26(17)
C12 N13 C14 127.76(16)
C12 N13 H13 115(2)
C14 N13 H13 117(2)
O14 C14 N13 120.81(18)
O14 C14 C15 124.47(19)
N13 C14 C15 114.72(16)
C16 C15 C14 118.21(17)
C16 C15 C17 123.43(17)
C14 C15 C17 118.36(16)
C15 C16 N11 123.12(17)
C15 C16 H16 118.4
N11 C16 H16 118.4
C15 C17 H17A 109.5
C15 C17 H17B 109.5
H17A C17 H17B 109.5
C15 C17 H17C 109.5
H17A C17 H17C 109.5
H17B C17 H17C 109.5
C41 O41 C4 113.26(14)
O42 C41 O41 121.25(17)
O42 C41 C42 124.50(16)
O41 C41 C42 114.24(15)
C47 C42 C43 120.21(19)
C47 C42 C41 122.88(16)
C43 C42 C41 116.90(17)
C44 C43 C42 119.35(19)
C44 C43 H43 120.3
C42 C43 H43 120.3
C43 C44 C45 121.53(19)
C43 C44 H44 119.2
C45 C44 H44 119.2
C44 C45 C46 118.5(2)
C44 C45 C48 120.0(2)
C46 C45 C48 121.5(2)
C47 C46 C45 121.0(2)
C47 C46 H46 119.5
C45 C46 H46 119.5
C42 C47 C46 119.44(18)
C42 C47 H47 120.3
C46 C47 H47 120.3
C45 C48 H48A 109.5
C45 C48 H48B 109.5
H48A C48 H48B 109.5
C45 C48 H48C 109.5
H48A C48 H48C 109.5
H48B C48 H48C 109.5
C61 O61 C6 115.74(18)
O62 C61 O61 122.9(2)
O62 C61 C62 125.1(2)
O61 C61 C62 111.9(2)
C63 C62 C67 119.2(2)
C63 C62 C61 122.6(2)
C67 C62 C61 118.1(2)
C62 C63 C64 119.9(2)
C62 C63 H63 120.1
C64 C63 H63 120.1
C65 C64 C63 121.5(3)
C65 C64 H64 119.3
C63 C64 H64 119.3
C64 C65 C66 118.0(2)
C64 C65 C68 121.2(3)
C66 C65 C68 120.8(2)
C67 C66 C65 121.3(2)
C67 C66 H66 119.4
C65 C66 H66 119.4
C66 C67 C62 120.2(3)
C66 C67 H67 119.9
C62 C67 H67 119.9
C65 C68 H68A 109.5
C65 C68 H68B 109.5
H68A C68 H68B 109.5
C65 C68 H68C 109.5
H68A C68 H68C 109.5
H68B C68 H68C 109.5

loop_
_geom_bond_atom_site_label_1
_geom_bond_atom_site_label_2
_geom_bond_distance
O1 C2 1.429(3)
O1 C5 1.450(2)
C2 N11 1.460(2)
C2 C3 1.525(3)
C2 H2 1.0000
C3 C4 1.514(3)
C3 H3A 0.9900
C3 H3B 0.9900
C4 O41 1.451(2)
C4 C5 1.541(3)
C4 H4 1.0000
C5 C6 1.504(3)
C5 H5 1.0000
C6 O61 1.449(3)
C6 H6A 0.9900
C6 H6B 0.9900
N11 C16 1.381(3)
N11 C12 1.388(2)
C12 O12 1.220(2)
C12 N13 1.371(2)
N13 C14 1.385(3)
N13 H13 0.88(3)
C14 O14 1.224(2)
C14 C15 1.463(3)
C15 C16 1.346(3)
C15 C17 1.494(3)
C16 H16 0.9500
C17 H17A 0.9800
C17 H17B 0.9800
C17 H17C 0.9800
O41 C41 1.354(2)
C41 O42 1.212(2)
C41 C42 1.475(3)
C42 C47 1.391(3)
C42 C43 1.401(2)
C43 C44 1.386(3)
C43 H43 0.9500
C44 C45 1.388(3)
C44 H44 0.9500
C45 C46 1.401(3)
C45 C48 1.512(3)
C46 C47 1.393(3)
C46 H46 0.9500
C47 H47 0.9500
C48 H48A 0.9800
C48 H48B 0.9800
C48 H48C 0.9800
O61 C61 1.355(3)
C61 O62 1.205(3)
C61 C62 1.490(4)
C62 C63 1.394(4)
C62 C67 1.396(3)
C63 C64 1.394(4)
C63 H63 0.9500
C64 C65 1.392(3)
C64 H64 0.9500
C65 C66 1.395(4)
C65 C68 1.504(4)
C66 C67 1.390(4)
C66 H66 0.9500
C67 H67 0.9500
C68 H68A 0.9800
C68 H68B 0.9800
C68 H68C 0.9800

loop_
_geom_hbond_atom_site_label_D
_geom_hbond_atom_site_label_H
_geom_hbond_atom_site_label_A
_geom_hbond_site_symmetry_A
_geom_hbond_distance_DH
_geom_hbond_distance_HA
_geom_hbond_distance_DA
_geom_hbond_angle_DHA
N13 H13 O42 1_565 0.88(3) 1.96(3) 2.842(2) 175(3)
C2 H2 O12 . 1.00 2.34 2.751(2) 103.5
C6 H6A O14 1_545 0.99 2.41 3.353(2) 158.6
C16 H16 O61 . 0.95 2.59 3.473(2) 155.6
C43 H43 O12 1_545 0.95 2.44 3.373(2) 168.2
C68 H68B O62 3_655 0.98 2.55 3.453(4) 153.1

loop_
_geom_torsion_atom_site_label_1
_geom_torsion_atom_site_label_2
_geom_torsion_atom_site_label_3
_geom_torsion_atom_site_label_4
_geom_torsion
_geom_torsion_publ_flag
C5 O1 C2 N11 144.99(17) ?
C5 O1 C2 C3 22.2(2) y
O1 C2 C3 C4 -32.4(2) y
N11 C2 C3 C4 -151.12(17) ?
C2 C3 C4 O41 -86.80(19) ?
C2 C3 C4 C5 30.0(2) y
C2 O1 C5 C6 -127.14(19) ?
C2 O1 C5 C4 -2.8(2) y
O41 C4 C5 O1 98.18(17) ?
C3 C4 C5 O1 -17.7(2) y
O41 C4 C5 C6 -140.64(16) ?
C3 C4 C5 C6 103.48(19) ?
O1 C5 C6 O61 65.3(2) ?
C4 C5 C6 O61 -53.8(2) ?
O1 C2 N11 C16 -45.8(3) ?
C3 C2 N11 C16 71.6(3) ?
O1 C2 N11 C12 135.19(19) ?
C3 C2 N11 C12 -107.4(2) ?
C16 N11 C12 O12 -175.2(2) ?
C2 N11 C12 O12 3.8(3) ?
C16 N11 C12 N13 5.2(3) ?
C2 N11 C12 N13 -175.77(19) ?
O12 C12 N13 C14 177.9(2) ?
N11 C12 N13 C14 -2.6(3) ?
C12 N13 C14 O14 179.0(2) ?
C12 N13 C14 C15 -1.3(3) ?
O14 C14 C15 C16 -177.7(2) ?
N13 C14 C15 C16 2.6(3) ?
O14 C14 C15 C17 2.3(3) ?
N13 C14 C15 C17 -177.4(2) ?
C14 C15 C16 N11 -0.1(3) ?
C17 C15 C16 N11 179.9(2) ?
C12 N11 C16 C15 -4.1(3) ?
C2 N11 C16 C15 176.8(2) ?
C3 C4 O41 C41 -167.62(18) ?
C5 C4 O41 C41 79.2(2) ?
C4 O41 C41 O42 -3.7(3) ?
C4 O41 C41 C42 175.27(17) ?
O42 C41 C42 C47 -173.9(2) ?
O41 C41 C42 C47 7.2(3) y
O42 C41 C42 C43 7.1(3) y
O41 C41 C42 C43 -171.9(2) ?
C47 C42 C43 C44 -0.6(3) ?
C41 C42 C43 C44 178.4(2) ?
C42 C43 C44 C45 -0.2(3) ?
C43 C44 C45 C46 1.2(3) ?
C43 C44 C45 C48 -178.7(2) ?
C44 C45 C46 C47 -1.6(3) ?
C48 C45 C46 C47 178.4(2) ?
C43 C42 C47 C46 0.3(3) ?
C41 C42 C47 C46 -178.7(2) ?
C45 C46 C47 C42 0.8(3) ?
C5 C6 O61 C61 -160.22(18) ?
C6 O61 C61 O62 -3.7(3) ?
C6 O61 C61 C62 172.59(18) ?
O62 C61 C62 C63 -165.0(2) ?
O61 C61 C62 C63 18.8(3) y
O62 C61 C62 C67 17.3(4) y
O61 C61 C62 C67 -158.9(2) ?
C67 C62 C63 C64 1.3(3) ?
C61 C62 C63 C64 -176.4(2) ?
C62 C63 C64 C65 0.7(4) ?
C63 C64 C65 C66 -1.4(4) ?
C63 C64 C65 C68 177.0(2) ?
C64 C65 C66 C67 0.2(4) ?
C68 C65 C66 C67 -178.3(2) ?
C65 C66 C67 C62 1.7(4) ?
C63 C62 C67 C66 -2.5(3) ?
C61 C62 C67 C66 175.3(2) ?

loop_
_cod_related_entry_id
_cod_related_entry_database
_cod_related_entry_code
1 ChemSpider 21185445
